data_4110902
loop_
_publ_author_name
'Victoria K. Landry'
'Mao Minoura'
'Keliang Pang'
'Daniela Buccella'
'Bryte V. Kelly'
'Gerard Parkin'

_publ_section_title
;
 Synthesis and Structural Characterization of
 1-Mesityl-1,3-dihydro-imidazole-2-selone and
 Bis(1-mesitylimidazol-2-yl)diselenide: Experimental Evidence That the
 Selone Is More Stable Than the Selenol Tautomer
;
_journal_name_full 'Journal of the American Chemical Society'
_journal_page_first 12490
_journal_page_last 12497
_journal_paper_doi 10.1021/ja063168e
_journal_volume 128
_journal_year 2006
_chemical_formula_sum 'C4 H6 N2 Se'
_chemical_formula_weight 161.07
_chemical_name_systematic
; 
 ? 
;
_space_group_IT_number 14
_symmetry_cell_setting monoclinic
_symmetry_space_group_name_Hall '-P 2ybc'
_symmetry_space_group_name_H-M 'P 1 21/c 1'
_atom_sites_solution_hydrogens geom
_atom_sites_solution_primary direct
_atom_sites_solution_secondary difmap
_audit_creation_method SHELXL-97
_cell_angle_alpha 90.00
_cell_angle_beta 96.5240(10)
_cell_angle_gamma 90.00
_cell_formula_units_Z 12
_cell_length_a 6.6820(5)
_cell_length_b 15.0829(12)
_cell_length_c 17.9190(14)
_cell_measurement_reflns_used 4399
_cell_measurement_temperature 243(2)
_cell_measurement_theta_max 27.95
_cell_measurement_theta_min 2.66
_cell_volume 1794.3(2)
_computing_cell_refinement 'Bruker SMART'
_computing_data_collection 'Bruker SMART'
_computing_data_reduction 'Bruker SAINT'
_computing_molecular_graphics 'Bruker SHELXTL'
_computing_publication_material 'Bruker SHELXTL'
_computing_structure_refinement 'SHELXL-97 (Sheldrick, 1997)'
_computing_structure_solution 'SHELXS-97 (Sheldrick, 1990)'
_diffrn_ambient_temperature 243(2)
_diffrn_measured_fraction_theta_full 0.948
_diffrn_measured_fraction_theta_max 0.948
_diffrn_measurement_device_type 'CCD area detector'
_diffrn_measurement_method 'phi and omega scans'
_diffrn_radiation_monochromator graphite
_diffrn_radiation_source 'fine-focus sealed tube'
_diffrn_radiation_type MoK\a
_diffrn_radiation_wavelength 0.71073
_diffrn_reflns_av_R_equivalents 0.0291
_diffrn_reflns_av_sigmaI/netI 0.0374
_diffrn_reflns_limit_h_max 3
_diffrn_reflns_limit_h_min -8
_diffrn_reflns_limit_k_max 18
_diffrn_reflns_limit_k_min -19
_diffrn_reflns_limit_l_max 23
_diffrn_reflns_limit_l_min -23
_diffrn_reflns_number 12547
_diffrn_reflns_theta_full 28.32
_diffrn_reflns_theta_max 28.32
_diffrn_reflns_theta_min 1.77
_exptl_absorpt_coefficient_mu 6.152
_exptl_absorpt_correction_T_max 0.8369
_exptl_absorpt_correction_T_min 0.1922
_exptl_absorpt_correction_type empirical
_exptl_crystal_colour colorless
_exptl_crystal_density_diffrn 1.789
_exptl_crystal_description plates
_exptl_crystal_F_000 936
_exptl_crystal_size_max 0.40
_exptl_crystal_size_mid 0.06
_exptl_crystal_size_min 0.03
_refine_diff_density_max 0.497
_refine_diff_density_min -0.521
_refine_diff_density_rms 0.078
_refine_ls_extinction_method none
_refine_ls_goodness_of_fit_ref 1.096
_refine_ls_hydrogen_treatment mixed
_refine_ls_matrix_type full
_refine_ls_number_parameters 226
_refine_ls_number_reflns 4225
_refine_ls_number_restraints 0
_refine_ls_restrained_S_all 1.096
_refine_ls_R_factor_all 0.0657
_refine_ls_R_factor_gt 0.0319
_refine_ls_shift/su_max 0.002
_refine_ls_shift/su_mean 0.000
_refine_ls_structure_factor_coef Fsqd
_refine_ls_weighting_details 'calc w=1/[\s^2^(Fo^2^)+(0.0389P)^2^+0.0000P] where P=(Fo^2^+2Fc^2^)/3'
_refine_ls_weighting_scheme calc
_refine_ls_wR_factor_gt 0.0738
_refine_ls_wR_factor_ref 0.0850
_reflns_number_gt 2805
_reflns_number_total 4225
_reflns_threshold_expression >2sigma(I)
_cod_data_source_file ja063168esi20060707_040001.cif
_cod_data_source_block semes10
_cod_database_code 4110902

loop_
_symmetry_equiv_pos_as_xyz
'x, y, z'
'-x, y+1/2, -z+1/2'
'-x, -y, -z'
'x, -y-1/2, z-1/2'

loop_
_atom_site_label
_atom_site_type_symbol
_atom_site_fract_x
_atom_site_fract_y
_atom_site_fract_z
_atom_site_U_iso_or_equiv
_atom_site_adp_type
_atom_site_occupancy
_atom_site_symmetry_multiplicity
_atom_site_calc_flag
_atom_site_refinement_flags
Se1 Se -0.19878(5) 0.47681(3) -0.080395(19) 0.04444(12) Uani 1 1 d .
Se2 Se -0.14316(5) 0.69253(3) -0.27043(2) 0.05495(13) Uani 1 1 d .
Se3 Se -0.44296(5) 0.13684(3) -0.06032(2) 0.05257(13) Uani 1 1 d .
N11 N -0.5942(4) 0.43586(17) -0.15214(14) 0.0347(6) Uani 1 1 d .
N12 N -0.4374(4) 0.5259(2) -0.21772(16) 0.0413(7) Uani 1 1 d .
H1 H -0.344(5) 0.564(2) -0.2297(19) 0.046(10) Uiso 1 1 d .
N21 N 0.2535(4) 0.73400(19) -0.20024(16) 0.0431(7) Uani 1 1 d .
N22 N 0.1055(4) 0.6398(2) -0.13655(16) 0.0422(7) Uani 1 1 d .
H2 H 0.028(5) 0.603(2) -0.1237(19) 0.039(10) Uiso 1 1 d .
N31 N -0.0564(4) 0.1449(2) 0.02734(17) 0.0479(7) Uani 1 1 d .
N32 N -0.2363(5) 0.0376(2) 0.06050(19) 0.0516(8) Uani 1 1 d .
H3 H -0.320(5) 0.005(2) 0.0592(18) 0.030(10) Uiso 1 1 d .
C11 C -0.4191(4) 0.4798(2) -0.15283(17) 0.0339(7) Uani 1 1 d .
C12 C -0.6235(5) 0.5115(3) -0.2576(2) 0.0503(10) Uani 1 1 d .
C13 C -0.7219(5) 0.4547(3) -0.2171(2) 0.0458(9) Uani 1 1 d .
C14 C -0.6438(5) 0.3779(2) -0.09169(19) 0.0442(9) Uani 1 1 d .
H14A H -0.5307 0.3755 -0.0527 0.066 Uiso 1 1 calc R
H14B H -0.6726 0.3188 -0.1113 0.066 Uiso 1 1 calc R
H14C H -0.7611 0.4010 -0.0709 0.066 Uiso 1 1 calc R
H12 H -0.657(5) 0.539(2) -0.3035(19) 0.048(10) Uiso 1 1 d .
H23 H 0.510(6) 0.739(3) -0.127(2) 0.082(14) Uiso 1 1 d .
H13 H -0.852(5) 0.433(2) -0.2243(19) 0.051(10) Uiso 1 1 d .
H22 H 0.340(6) 0.621(3) -0.052(2) 0.078(14) Uiso 1 1 d .
H33 H 0.194(5) 0.113(2) 0.1060(19) 0.052(10) Uiso 1 1 d .
H32 H -0.046(5) -0.013(3) 0.143(2) 0.056(11) Uiso 1 1 d .
C21 C 0.0802(5) 0.6888(2) -0.19936(19) 0.0380(7) Uani 1 1 d .
C22 C 0.2921(6) 0.6527(3) -0.0982(2) 0.0526(10) Uani 1 1 d .
C23 C 0.3855(6) 0.7121(3) -0.1372(2) 0.0545(10) Uani 1 1 d .
C24 C 0.2945(6) 0.7961(3) -0.2591(2) 0.0651(12) Uani 1 1 d .
H24D H 0.1780 0.7996 -0.2966 0.098 Uiso 1 1 calc R
H24A H 0.4101 0.7757 -0.2825 0.098 Uiso 1 1 calc R
H24B H 0.3227 0.8543 -0.2373 0.098 Uiso 1 1 calc R
C31 C -0.2370(5) 0.1046(2) 0.01235(19) 0.0419(8) Uani 1 1 d .
C32 C -0.0542(6) 0.0334(3) 0.1057(3) 0.0688(13) Uani 1 1 d .
C33 C 0.0557(6) 0.1001(3) 0.0851(3) 0.0683(13) Uani 1 1 d .
C34 C 0.0123(6) 0.2202(3) -0.0144(2) 0.0608(11) Uani 1 1 d .
H34A H -0.0955 0.2394 -0.0517 0.091 Uiso 1 1 calc R
H34B H 0.1278 0.2025 -0.0391 0.091 Uiso 1 1 calc R
H34C H 0.0500 0.2685 0.0200 0.091 Uiso 1 1 calc R

loop_
_atom_site_aniso_label
_atom_site_aniso_U_11
_atom_site_aniso_U_22
_atom_site_aniso_U_33
_atom_site_aniso_U_23
_atom_site_aniso_U_13
_atom_site_aniso_U_12
Se1 0.03998(18) 0.0520(2) 0.0391(2) 0.00894(17) -0.00542(14) -0.00966(15)
Se2 0.0459(2) 0.0611(3) 0.0553(3) 0.0232(2) -0.00524(17) -0.00798(18)
Se3 0.0509(2) 0.0469(2) 0.0558(3) 0.00646(19) -0.01155(18) 0.00129(17)
N11 0.0334(12) 0.0332(15) 0.0366(15) 0.0009(12) -0.0002(11) -0.0011(11)
N12 0.0429(14) 0.0421(18) 0.0377(16) 0.0056(14) -0.0011(13) -0.0052(14)
N21 0.0429(14) 0.0428(18) 0.0440(17) 0.0048(14) 0.0071(13) -0.0050(13)
N22 0.0467(16) 0.0432(19) 0.0365(17) 0.0097(14) 0.0043(13) -0.0061(14)
N31 0.0416(15) 0.0497(19) 0.0511(19) 0.0022(15) -0.0002(13) -0.0017(14)
N32 0.0490(18) 0.047(2) 0.055(2) 0.0074(16) -0.0092(15) -0.0109(16)
C11 0.0379(15) 0.0305(17) 0.0330(17) -0.0038(14) 0.0026(13) 0.0001(13)
C12 0.052(2) 0.054(2) 0.041(2) 0.0116(19) -0.0114(17) -0.0042(18)
C13 0.0395(17) 0.049(2) 0.046(2) 0.0009(17) -0.0073(16) -0.0032(16)
C14 0.0443(17) 0.046(2) 0.041(2) 0.0057(16) 0.0003(15) -0.0103(16)
C21 0.0405(16) 0.0341(19) 0.0405(19) -0.0006(15) 0.0098(15) -0.0016(14)
C22 0.055(2) 0.061(3) 0.040(2) 0.005(2) -0.0036(18) -0.0085(19)
C23 0.047(2) 0.061(3) 0.055(2) 0.001(2) -0.0021(19) -0.0095(19)
C24 0.056(2) 0.067(3) 0.072(3) 0.029(2) 0.008(2) -0.015(2)
C31 0.0420(17) 0.039(2) 0.044(2) -0.0039(16) 0.0006(15) 0.0006(15)
C32 0.060(2) 0.073(3) 0.067(3) 0.019(3) -0.021(2) -0.005(2)
C33 0.046(2) 0.071(3) 0.082(3) 0.015(3) -0.016(2) -0.009(2)
C34 0.053(2) 0.065(3) 0.065(3) 0.007(2) 0.009(2) -0.011(2)

loop_
_atom_type_symbol
_atom_type_description
_atom_type_scat_dispersion_real
_atom_type_scat_dispersion_imag
_atom_type_scat_source
C C 0.0033 0.0016 'International Tables Vol C Tables 4.2.6.8 and 6.1.1.4'
H H 0.0000 0.0000 'International Tables Vol C Tables 4.2.6.8 and 6.1.1.4'
N N 0.0061 0.0033 'International Tables Vol C Tables 4.2.6.8 and 6.1.1.4'
Se Se -0.0929 2.2259 'International Tables Vol C Tables 4.2.6.8 and 6.1.1.4'

loop_
_geom_angle_atom_site_label_1
_geom_angle_atom_site_label_2
_geom_angle_atom_site_label_3
_geom_angle
C11 N11 C13 110.1(3)
C11 N11 C14 124.9(3)
C13 N11 C14 125.0(3)
C11 N12 C12 110.7(3)
C21 N21 C23 109.7(3)
C21 N21 C24 124.5(3)
C23 N21 C24 125.8(3)
C21 N22 C22 111.3(3)
C31 N31 C33 108.9(3)
C31 N31 C34 125.0(3)
C33 N31 C34 126.0(3)
C31 N32 C32 110.7(3)
N11 C11 N12 105.5(3)
N11 C11 Se1 127.2(2)
N12 C11 Se1 127.2(2)
C13 C12 N12 106.7(3)
C12 C13 N11 106.9(3)
N22 C21 N21 105.2(3)
N22 C21 Se2 127.6(2)
N21 C21 Se2 127.2(3)
C23 C22 N22 106.7(3)
C22 C23 N21 107.1(3)
N32 C31 N31 106.1(3)
N32 C31 Se3 127.2(3)
N31 C31 Se3 126.7(3)
C33 C32 N32 106.3(4)
C32 C33 N31 108.1(3)

loop_
_geom_bond_atom_site_label_1
_geom_bond_atom_site_label_2
_geom_bond_distance
Se1 C11 1.849(3)
Se2 C21 1.849(3)
Se3 C31 1.849(3)
N11 C11 1.346(4)
N11 C13 1.392(4)
N11 C14 1.459(4)
N12 C11 1.349(4)
N12 C12 1.380(4)
N21 C21 1.345(4)
N21 C23 1.391(5)
N21 C24 1.459(5)
N22 C21 1.341(4)
N22 C22 1.367(4)
N31 C31 1.351(4)
N31 C33 1.383(5)
N31 C34 1.461(5)
N32 C31 1.328(5)
N32 C32 1.385(5)
C12 C13 1.343(5)
C22 C23 1.334(5)
C32 C33 1.323(6)

loop_
_geom_hbond_atom_site_label_D
_geom_hbond_atom_site_label_H
_geom_hbond_atom_site_label_A
_geom_hbond_distance_DH
_geom_hbond_distance_HA
_geom_hbond_distance_DA
_geom_hbond_angle_DHA
_geom_hbond_site_symmetry_A
N12 H1 Se2 0.89(3) 2.51(4) 3.390(3) 168(3) .
N22 H2 Se1 0.80(3) 2.61(3) 3.414(3) 175(3) .
N32 H3 Se3 0.74(3) 2.66(3) 3.394(3) 168(3) 3_455
